data_7020020
loop_
_publ_author_name
'Wu, Adam'
'Patrick, Brian O.'
'Chung, Enoch'
'James, Brian R.'

_publ_section_title
;
 Hydrogenolysis of \b-O-4 lignin model dimers by a ruthenium-xantphos
 catalyst.
;
_journal_issue 36
_journal_name_full 'Dalton transactions (Cambridge, England : 2003)'
_journal_page_first 11093
_journal_page_last 11106
_journal_paper_doi 10.1039/c2dt31065a
_journal_volume 41
_journal_year 2012
_chemical_formula_sum 'C49 H38 O4 P2 Ru'
_chemical_formula_weight 853.80
_chemical_name_systematic
;
?
;
_space_group_IT_number 14
_symmetry_cell_setting monoclinic
_symmetry_space_group_name_Hall '-P 2ybc'
_symmetry_space_group_name_H-M 'P 1 21/c 1'
_atom_sites_solution_hydrogens geom
_atom_sites_solution_primary direct
_atom_sites_solution_secondary difmap
_audit_creation_method SHELXL-97
_cell_angle_alpha 90.00
_cell_angle_beta 91.182(4)
_cell_angle_gamma 90.00
_cell_formula_units_Z 8
_cell_length_a 17.647(4)
_cell_length_b 38.343(8)
_cell_length_c 11.412(2)
_cell_measurement_reflns_used 9687
_cell_measurement_temperature 90.0(1)
_cell_measurement_theta_max 25.37
_cell_measurement_theta_min 2.21
_cell_volume 7720(3)
_computing_structure_refinement 'SHELXL-97 (Sheldrick, 2008)'
_diffrn_ambient_temperature 90.0(1)
_diffrn_measured_fraction_theta_full 0.988
_diffrn_measured_fraction_theta_max 0.988
_diffrn_measurement_device_type 'Bruker APEX DUO'
_diffrn_measurement_method 'area detector'
_diffrn_radiation_monochromator graphite
_diffrn_radiation_source 'fine-focus sealed tube'
_diffrn_radiation_type MoK\a
_diffrn_radiation_wavelength 0.71073
_diffrn_reflns_av_R_equivalents 0.108
_diffrn_reflns_av_sigmaI/netI 0.0601
_diffrn_reflns_limit_h_max 21
_diffrn_reflns_limit_h_min -21
_diffrn_reflns_limit_k_max 46
_diffrn_reflns_limit_k_min 0
_diffrn_reflns_limit_l_max 13
_diffrn_reflns_limit_l_min 0
_diffrn_reflns_number 15985
_diffrn_reflns_theta_full 25.45
_diffrn_reflns_theta_max 25.45
_diffrn_reflns_theta_min 1.15
_exptl_absorpt_coefficient_mu 0.536
_exptl_absorpt_correction_T_max 0.979
_exptl_absorpt_correction_T_min 0.690
_exptl_absorpt_correction_type multi-scan
_exptl_absorpt_process_details 'TWINABS, Sheldrick (2008)'
_exptl_crystal_colour yellow
_exptl_crystal_density_diffrn 1.469
_exptl_crystal_density_method 'not measured'
_exptl_crystal_description plate
_exptl_crystal_F_000 3504
_exptl_crystal_size_max 0.24
_exptl_crystal_size_mid 0.20
_exptl_crystal_size_min 0.04
_refine_diff_density_max 1.906
_refine_diff_density_min -1.594
_refine_diff_density_rms 0.167
_refine_ls_extinction_method none
_refine_ls_goodness_of_fit_ref 1.264
_refine_ls_hydrogen_treatment constr
_refine_ls_matrix_type full
_refine_ls_number_parameters 891
_refine_ls_number_reflns 15985
_refine_ls_number_restraints 1320
_refine_ls_restrained_S_all 1.217
_refine_ls_R_factor_all 0.1242
_refine_ls_R_factor_gt 0.1021
_refine_ls_shift/su_max 0.000
_refine_ls_shift/su_mean 0.000
_refine_ls_structure_factor_coef Fsqd
_refine_ls_weighting_details 'calc w=1/[\s^2^(Fo^2^)+(0.0001P)^2^+101.5698P] where P=(Fo^2^+2Fc^2^)/3'
_refine_ls_weighting_scheme calc
_refine_ls_wR_factor_gt 0.2310
_refine_ls_wR_factor_ref 0.2425
_reflns_number_gt 12980
_reflns_number_total 15985
_reflns_threshold_expression >2\s(I)
_cod_data_source_file c2dt31065a.txt
_cod_data_source_block bj481
_cod_original_sg_symbol_H-M P21/c
_cod_database_code 7020020

loop_
_symmetry_equiv_pos_as_xyz
'x, y, z'
'-x, y+1/2, -z+1/2'
'-x, -y, -z'
'x, -y-1/2, z-1/2'

loop_
_atom_site_label
_atom_site_type_symbol
_atom_site_fract_x
_atom_site_fract_y
_atom_site_fract_z
_atom_site_U_iso_or_equiv
_atom_site_adp_type
_atom_site_occupancy
_atom_site_symmetry_multiplicity
_atom_site_calc_flag
_atom_site_refinement_flags
C1 C 0.4607(3) 0.0761(2) 0.9616(6) 0.028(2) Uani 1 1 d GU
C2 C 0.4711(4) 0.0850(2) 0.8449(5) 0.033(3) Uani 1 1 d GU
H2 H 0.4296 0.0840 0.7906 0.040 Uiso 1 1 calc .
C3 C 0.5422(4) 0.0953(2) 0.8077(5) 0.038(3) Uani 1 1 d GU
H3 H 0.5493 0.1013 0.7280 0.046 Uiso 1 1 calc .
C4 C 0.6029(3) 0.0967(2) 0.8872(7) 0.036(3) Uani 1 1 d GU
H4 H 0.6515 0.1037 0.8618 0.044 Uiso 1 1 calc .
C5 C 0.5924(4) 0.0878(2) 1.0039(6) 0.045(3) Uani 1 1 d GU
H5 H 0.6339 0.0888 1.0582 0.054 Uiso 1 1 calc .
C6 C 0.5213(4) 0.0775(2) 1.0411(5) 0.039(3) Uani 1 1 d GU
H6 H 0.5142 0.0715 1.1208 0.046 Uiso 1 1 calc .
C7 C 0.3342(4) 0.03144(15) 0.9035(6) 0.026(2) Uani 1 1 d GU
C8 C 0.3849(3) 0.00682(19) 0.8621(6) 0.036(3) Uani 1 1 d GU
H8 H 0.4367 0.0076 0.8866 0.043 Uiso 1 1 calc .
C9 C 0.3599(4) -0.01891(16) 0.7847(6) 0.033(3) Uani 1 1 d GU
H9 H 0.3945 -0.0357 0.7564 0.040 Uiso 1 1 calc .
C10 C 0.2842(4) -0.02004(17) 0.7488(6) 0.041(3) Uani 1 1 d GU
H10 H 0.2671 -0.0376 0.6959 0.050 Uiso 1 1 calc .
C11 C 0.2335(3) 0.0046(2) 0.7903(7) 0.047(3) Uani 1 1 d GU
H11 H 0.1817 0.0038 0.7658 0.056 Uiso 1 1 calc .
C12 C 0.2585(4) 0.03031(17) 0.8676(7) 0.040(3) Uani 1 1 d GU
H12 H 0.2239 0.0471 0.8960 0.048 Uiso 1 1 calc .
C13 C 0.3691(6) 0.0618(3) 1.2547(9) 0.025(2) Uani 1 1 d U
C14 C 0.3807(7) 0.0436(2) 1.1498(9) 0.028(2) Uani 1 1 d U
C15 C 0.4074(7) 0.0094(3) 1.1546(10) 0.036(3) Uani 1 1 d U
H15 H 0.4149 -0.0036 1.0849 0.044 Uiso 1 1 calc .
C16 C 0.4226(9) -0.0052(4) 1.2636(12) 0.051(3) Uani 1 1 d U
H16 H 0.4399 -0.0286 1.2681 0.061 Uiso 1 1 calc .
C17 C 0.4133(8) 0.0133(3) 1.3652(11) 0.044(3) Uani 1 1 d U
H17 H 0.4254 0.0027 1.4385 0.053 Uiso 1 1 calc .
C18 C 0.3863(7) 0.0477(3) 1.3618(10) 0.035(3) Uani 1 1 d U
C19 C 0.3783(8) 0.0683(3) 1.4737(10) 0.039(3) Uani 1 1 d U
C20 C 0.3279(7) 0.0998(3) 1.4516(9) 0.035(3) Uani 1 1 d U
C21 C 0.2980(8) 0.1187(3) 1.5464(11) 0.042(3) Uani 1 1 d U
H21 H 0.3076 0.1107 1.6242 0.051 Uiso 1 1 calc .
C22 C 0.2562(7) 0.1477(3) 1.5292(10) 0.039(3) Uani 1 1 d U
H22 H 0.2397 0.1605 1.5951 0.047 Uiso 1 1 calc .
C23 C 0.2366(7) 0.1592(3) 1.4165(10) 0.039(3) Uani 1 1 d U
H23 H 0.2042 0.1787 1.4045 0.047 Uiso 1 1 calc .
C24 C 0.2667(8) 0.1408(3) 1.3214(9) 0.036(3) Uani 1 1 d U
C25 C 0.3102(7) 0.1112(3) 1.3423(10) 0.033(3) Uani 1 1 d U
C26 C 0.4574(9) 0.0804(4) 1.5136(12) 0.054(4) Uani 1 1 d U
H26A H 0.4536 0.0938 1.5864 0.080 Uiso 1 1 calc R
H26B H 0.4792 0.0952 1.4528 0.080 Uiso 1 1 calc R
H26C H 0.4900 0.0601 1.5271 0.080 Uiso 1 1 calc R
C27 C 0.3454(8) 0.0451(3) 1.5702(11) 0.046(3) Uani 1 1 d U
H27A H 0.3406 0.0588 1.6422 0.069 Uiso 1 1 calc R
H27B H 0.3792 0.0253 1.5849 0.069 Uiso 1 1 calc R
H27C H 0.2953 0.0366 1.5448 0.069 Uiso 1 1 calc R
C28 C 0.1385(4) 0.1626(2) 1.1786(9) 0.046(3) Uani 1 1 d GU
C29 C 0.0960(5) 0.13619(19) 1.2286(8) 0.055(4) Uani 1 1 d GU
H29 H 0.1204 0.1160 1.2592 0.066 Uiso 1 1 calc .
C30 C 0.0176(5) 0.1394(3) 1.2339(10) 0.066(4) Uani 1 1 d GU
H30 H -0.0115 0.1213 1.2681 0.079 Uiso 1 1 calc .
C31 C -0.0181(4) 0.1690(3) 1.1891(13) 0.098(6) Uani 1 1 d GU
H31 H -0.0716 0.1711 1.1926 0.117 Uiso 1 1 calc .
C32 C 0.0245(6) 0.1953(3) 1.1390(13) 0.102(7) Uani 1 1 d GU
H32 H 0.0000 0.2156 1.1084 0.122 Uiso 1 1 calc .
C33 C 0.1028(6) 0.1922(2) 1.1338(11) 0.081(5) Uani 1 1 d GU
H33 H 0.1319 0.2102 1.0995 0.097 Uiso 1 1 calc .
C34 C 0.2803(5) 0.19984(15) 1.1581(7) 0.036(3) Uani 1 1 d GU
C35 C 0.3210(6) 0.2162(2) 1.2481(6) 0.064(4) Uani 1 1 d GU
H35 H 0.3293 0.2045 1.3207 0.077 Uiso 1 1 calc .
C36 C 0.3496(6) 0.2496(2) 1.2318(8) 0.064(4) Uani 1 1 d GU
H36 H 0.3774 0.2607 1.2933 0.076 Uiso 1 1 calc .
C37 C 0.3375(6) 0.26663(17) 1.1256(9) 0.058(4) Uani 1 1 d GU
H37 H 0.3570 0.2895 1.1145 0.070 Uiso 1 1 calc .
C38 C 0.2968(6) 0.25029(19) 1.0357(7) 0.060(4) Uani 1 1 d GU
H38 H 0.2885 0.2620 0.9631 0.072 Uiso 1 1 calc .
C39 C 0.2682(6) 0.21690(19) 1.0519(6) 0.049(3) Uani 1 1 d GU
H39 H 0.2404 0.2057 0.9904 0.059 Uiso 1 1 calc .
C40 C 0.3986(7) 0.1587(2) 0.9596(10) 0.029(2) Uani 1 1 d U
C41 C 0.3455(8) 0.1540(3) 0.8698(10) 0.036(3) Uani 1 1 d U
H41 H 0.3514 0.1648 0.7956 0.044 Uiso 1 1 calc .
C42 C 0.2808(6) 0.1321(3) 0.8932(8) 0.026(2) Uani 1 1 d U
C43 C 0.4644(5) 0.1826(2) 0.9451(8) 0.040(3) Uani 1 1 d GU
C44 C 0.4870(6) 0.2043(2) 1.0368(6) 0.062(4) Uani 1 1 d GU
H44 H 0.4627 0.2029 1.1101 0.074 Uiso 1 1 calc .
C45 C 0.5453(7) 0.2282(2) 1.0213(8) 0.065(4) Uani 1 1 d GU
H45 H 0.5607 0.2431 1.0840 0.078 Uiso 1 1 calc .
C46 C 0.5809(6) 0.2303(2) 0.9141(9) 0.073(5) Uani 1 1 d GU
H46 H 0.6207 0.2466 0.9035 0.088 Uiso 1 1 calc .
C47 C 0.5583(6) 0.2086(3) 0.8223(7) 0.058(4) Uani 1 1 d GU
H47 H 0.5827 0.2101 0.7490 0.069 Uiso 1 1 calc .
C48 C 0.5001(5) 0.1847(2) 0.8378(6) 0.047(3) Uani 1 1 d GU
H48 H 0.4846 0.1699 0.7751 0.057 Uiso 1 1 calc .
C49 C 0.2006(6) 0.0890(3) 1.0470(10) 0.029(2) Uani 1 1 d U
O1 O 0.3379(5) 0.09515(18) 1.2408(6) 0.0283(17) Uani 1 1 d U
O2 O 0.3899(4) 0.14378(18) 1.0596(6) 0.0265(16) Uani 1 1 d U
O3 O 0.2300(5) 0.1269(2) 0.8206(7) 0.041(2) Uani 1 1 d U
O4 O 0.1424(6) 0.0778(2) 1.0338(8) 0.049(2) Uani 1 1 d U
P1 P 0.36530(17) 0.06549(7) 1.0063(2) 0.0254(6) Uani 1 1 d U
P2 P 0.24020(18) 0.15592(7) 1.1706(3) 0.0288(6) Uani 1 1 d U
P3 P 0.72159(19) 0.15637(7) 0.3716(2) 0.0302(7) Uani 1 1 d U
P4 P 0.87323(18) 0.06679(7) 0.4942(2) 0.0266(6) Uani 1 1 d U
Ru1 Ru 0.29267(6) 0.11296(2) 1.05759(7) 0.0260(2) Uani 1 1 d U
C50 C 0.6192(3) 0.1594(2) 0.3866(7) 0.035(3) Uani 1 1 d GU
C51 C 0.5666(5) 0.1541(2) 0.2960(5) 0.045(3) Uani 1 1 d GU
H51 H 0.5833 0.1478 0.2203 0.054 Uiso 1 1 calc .
C52 C 0.4897(4) 0.1580(3) 0.3163(7) 0.052(4) Uani 1 1 d GU
H52 H 0.4538 0.1543 0.2544 0.063 Uiso 1 1 calc .
C53 C 0.4654(4) 0.1672(3) 0.4271(9) 0.054(4) Uani 1 1 d GU
H53 H 0.4128 0.1699 0.4409 0.064 Uiso 1 1 calc .
C54 C 0.5180(5) 0.1726(3) 0.5177(7) 0.072(5) Uani 1 1 d GU
H54 H 0.5013 0.1789 0.5934 0.086 Uiso 1 1 calc .
C55 C 0.5949(5) 0.1687(3) 0.4974(6) 0.072(5) Uani 1 1 d GU
H55 H 0.6308 0.1723 0.5593 0.087 Uiso 1 1 calc .
C56 C 0.7608(6) 0.20033(19) 0.3897(9) 0.043(3) Uani 1 1 d GU
C57 C 0.8051(8) 0.2157(2) 0.3047(8) 0.086(6) Uani 1 1 d GU
H57 H 0.8118 0.2044 0.2317 0.103 Uiso 1 1 calc .
C58 C 0.8396(8) 0.2477(2) 0.3266(11) 0.092(6) Uani 1 1 d GU
H58 H 0.8699 0.2582 0.2685 0.110 Uiso 1 1 calc .
C59 C 0.8299(7) 0.2643(2) 0.4335(12) 0.076(5) Uani 1 1 d GU
H59 H 0.8535 0.2862 0.4484 0.092 Uiso 1 1 calc .
C60 C 0.7856(8) 0.2489(3) 0.5185(9) 0.097(6) Uani 1 1 d GU
H60 H 0.7789 0.2603 0.5915 0.116 Uiso 1 1 calc .
C61 C 0.7510(7) 0.2169(3) 0.4966(8) 0.074(5) Uani 1 1 d GU
H61 H 0.7207 0.2064 0.5547 0.089 Uiso 1 1 calc .
C62 C 0.7846(7) 0.1205(2) 0.1816(9) 0.031(3) Uani 1 1 d U
C63 C 0.7372(7) 0.1468(3) 0.2163(9) 0.029(3) Uani 1 1 d U
C64 C 0.7048(9) 0.1683(3) 0.1310(11) 0.048(3) Uani 1 1 d U
H64 H 0.6716 0.1866 0.1524 0.058 Uiso 1 1 calc .
C65 C 0.7218(9) 0.1627(3) 0.0133(10) 0.046(3) Uani 1 1 d U
H65 H 0.7000 0.1775 -0.0451 0.055 Uiso 1 1 calc .
C66 C 0.7682(7) 0.1368(3) -0.0186(9) 0.034(3) Uani 1 1 d U
H66 H 0.7775 0.1328 -0.0992 0.041 Uiso 1 1 calc .
C67 C 0.8029(7) 0.1158(3) 0.0665(9) 0.032(2) Uani 1 1 d U
C68 C 0.8550(8) 0.0871(3) 0.0276(10) 0.044(3) Uani 1 1 d U
C69 C 0.8957(8) 0.0709(3) 0.1341(11) 0.039(3) Uani 1 1 d U
C70 C 0.9565(9) 0.0481(3) 0.1177(11) 0.046(3) Uani 1 1 d U
H70 H 0.9724 0.0431 0.0405 0.055 Uiso 1 1 calc .
C71 C 0.9937(8) 0.0329(3) 0.2116(12) 0.045(3) Uani 1 1 d U
H71 H 1.0379 0.0193 0.1996 0.054 Uiso 1 1 calc .
C72 C 0.9669(8) 0.0374(3) 0.3235(11) 0.039(3) Uani 1 1 d U
H72 H 0.9906 0.0256 0.3876 0.046 Uiso 1 1 calc .
C73 C 0.9059(6) 0.0589(3) 0.3429(10) 0.027(2) Uani 1 1 d U
C74 C 0.8726(7) 0.0760(3) 0.2472(9) 0.028(2) Uani 1 1 d U
C75 C 0.9167(11) 0.1035(6) -0.0522(15) 0.096(7) Uani 1 1 d U
H75A H 0.9512 0.0852 -0.0784 0.145 Uiso 1 1 calc R
H75B H 0.9454 0.1211 -0.0076 0.145 Uiso 1 1 calc R
H75C H 0.8920 0.1145 -0.1205 0.145 Uiso 1 1 calc R
C76 C 0.8098(12) 0.0586(4) -0.0390(14) 0.088(7) Uani 1 1 d U
H76A H 0.8445 0.0401 -0.0638 0.132 Uiso 1 1 calc R
H76B H 0.7845 0.0688 -0.1080 0.132 Uiso 1 1 calc R
H76C H 0.7717 0.0486 0.0127 0.132 Uiso 1 1 calc R
C77 C 0.8380(4) 0.02557(14) 0.5500(5) 0.027(2) Uani 1 1 d GU
C78 C 0.8608(4) -0.00717(18) 0.5120(6) 0.034(3) Uani 1 1 d GU
H78 H 0.8889 -0.0093 0.4423 0.041 Uiso 1 1 calc .
C79 C 0.8424(5) -0.03671(13) 0.5760(7) 0.042(3) Uani 1 1 d GU
H79 H 0.8579 -0.0591 0.5500 0.051 Uiso 1 1 calc .
C80 C 0.8012(5) -0.03352(15) 0.6780(7) 0.045(3) Uani 1 1 d GU
H80 H 0.7886 -0.0537 0.7217 0.054 Uiso 1 1 calc .
C81 C 0.7785(5) -0.00079(19) 0.7160(5) 0.042(3) Uani 1 1 d GU
H81 H 0.7503 0.0014 0.7857 0.051 Uiso 1 1 calc .
C82 C 0.7969(4) 0.02876(14) 0.6520(6) 0.027(2) Uani 1 1 d GU
H82 H 0.7813 0.0511 0.6780 0.033 Uiso 1 1 calc .
C83 C 0.9626(4) 0.07279(18) 0.5754(6) 0.024(2) Uani 1 1 d GU
C84 C 0.9778(4) 0.05369(17) 0.6767(6) 0.036(3) Uani 1 1 d GU
H84 H 0.9435 0.0361 0.7008 0.043 Uiso 1 1 calc .
C85 C 1.0433(5) 0.0603(2) 0.7428(6) 0.044(3) Uani 1 1 d GU
H85 H 1.0538 0.0473 0.8120 0.053 Uiso 1 1 calc .
C86 C 1.0935(4) 0.0860(2) 0.7075(8) 0.048(3) Uani 1 1 d GU
H86 H 1.1383 0.0905 0.7527 0.058 Uiso 1 1 calc .
C87 C 1.0782(4) 0.10510(19) 0.6063(8) 0.053(4) Uani 1 1 d GU
H87 H 1.1125 0.1227 0.5822 0.064 Uiso 1 1 calc .
C88 C 1.0128(5) 0.09849(19) 0.5402(6) 0.047(3) Uani 1 1 d GU
H88 H 1.0023 0.1115 0.4710 0.056 Uiso 1 1 calc .
C89 C 0.8958(7) 0.1592(3) 0.5727(11) 0.034(3) Uani 1 1 d U
C90 C 0.8450(7) 0.1520(3) 0.6579(10) 0.033(3) Uani 1 1 d U
H90 H 0.8504 0.1626 0.7329 0.040 Uiso 1 1 calc .
C91 C 0.7814(6) 0.1277(3) 0.6334(8) 0.022(2) Uani 1 1 d U
C92 C 0.9645(5) 0.1806(2) 0.5928(9) 0.046(3) Uani 1 1 d GU
C93 C 0.9986(7) 0.1971(3) 0.4991(8) 0.070(5) Uani 1 1 d GU
H93 H 0.9753 0.1963 0.4233 0.084 Uiso 1 1 calc .
C94 C 1.0668(7) 0.2147(3) 0.5161(11) 0.089(6) Uani 1 1 d GU
H94 H 1.0900 0.2260 0.4521 0.107 Uiso 1 1 calc .
C95 C 1.1009(5) 0.2158(3) 0.6269(13) 0.090(6) Uani 1 1 d GU
H95 H 1.1475 0.2279 0.6386 0.108 Uiso 1 1 calc .
C96 C 1.0668(6) 0.1994(3) 0.7207(10) 0.087(6) Uani 1 1 d GU
H96 H 1.0901 0.2001 0.7964 0.104 Uiso 1 1 calc .
C97 C 0.9986(6) 0.1818(3) 0.7036(8) 0.067(5) Uani 1 1 d GU
H97 H 0.9753 0.1705 0.7677 0.081 Uiso 1 1 calc .
C98 C 0.7018(7) 0.0850(3) 0.4803(9) 0.029(2) Uani 1 1 d U
O5 O 0.8153(5) 0.09984(19) 0.2719(6) 0.0333(19) Uani 1 1 d U
O6 O 0.8828(4) 0.14549(19) 0.4672(6) 0.0268(16) Uani 1 1 d U
O7 O 0.7364(5) 0.1205(2) 0.7054(7) 0.042(2) Uani 1 1 d U
O8 O 0.6502(5) 0.0696(2) 0.4956(8) 0.044(2) Uani 1 1 d U
Ru2 Ru 0.78918(6) 0.11260(2) 0.46520(7) 0.0261(2) Uani 1 1 d U

loop_
_atom_site_aniso_label
_atom_site_aniso_U_11
_atom_site_aniso_U_22
_atom_site_aniso_U_33
_atom_site_aniso_U_23
_atom_site_aniso_U_13
_atom_site_aniso_U_12
C1 0.034(6) 0.025(5) 0.027(6) -0.002(5) 0.003(5) -0.004(5)
C2 0.025(6) 0.049(7) 0.027(6) -0.004(5) -0.002(5) -0.007(5)
C3 0.059(8) 0.038(6) 0.018(5) 0.002(5) 0.003(5) -0.004(6)
C4 0.049(7) 0.031(6) 0.030(6) 0.003(5) 0.010(5) -0.008(6)
C5 0.035(7) 0.060(8) 0.040(7) -0.002(6) -0.002(6) -0.007(6)
C6 0.043(7) 0.050(7) 0.022(6) -0.006(5) 0.000(5) 0.006(6)
C7 0.036(6) 0.018(5) 0.023(5) -0.004(4) -0.001(5) -0.004(5)
C8 0.043(7) 0.036(6) 0.029(6) 0.001(5) 0.004(5) 0.001(6)
C9 0.044(7) 0.024(5) 0.031(6) -0.003(5) -0.003(5) 0.004(5)
C10 0.055(8) 0.036(6) 0.034(6) -0.010(5) 0.002(6) -0.004(6)
C11 0.054(8) 0.044(7) 0.042(7) -0.016(6) 0.000(6) -0.009(7)
C12 0.042(7) 0.039(6) 0.039(7) -0.007(5) -0.003(6) 0.003(6)
C13 0.029(6) 0.030(5) 0.017(5) 0.009(4) -0.002(4) 0.000(5)
C14 0.040(6) 0.015(5) 0.029(6) 0.012(4) -0.007(5) -0.005(5)
C15 0.048(7) 0.039(6) 0.023(6) -0.001(5) -0.002(5) 0.000(6)
C16 0.063(9) 0.047(7) 0.043(8) 0.016(6) 0.000(7) 0.013(7)
C17 0.046(7) 0.050(7) 0.036(7) 0.028(6) 0.003(6) 0.001(6)
C18 0.033(6) 0.045(7) 0.028(6) 0.009(5) -0.011(5) -0.012(6)
C19 0.056(8) 0.036(6) 0.027(6) 0.001(5) -0.007(6) -0.015(6)
C20 0.053(7) 0.038(6) 0.012(5) -0.003(4) -0.002(5) -0.032(6)
C21 0.049(8) 0.038(6) 0.039(6) 0.002(5) -0.011(6) -0.019(6)
C22 0.036(7) 0.053(7) 0.029(6) -0.015(5) 0.002(5) -0.024(6)
C23 0.036(7) 0.046(7) 0.034(6) -0.016(5) 0.001(5) -0.021(6)
C24 0.063(8) 0.029(5) 0.015(5) -0.003(4) 0.003(5) -0.008(6)
C25 0.045(7) 0.025(5) 0.030(6) -0.013(5) 0.001(5) -0.002(5)
C26 0.067(10) 0.049(8) 0.043(8) 0.010(6) -0.029(7) -0.019(8)
C27 0.060(9) 0.051(7) 0.027(6) 0.013(6) -0.004(6) -0.008(7)
C28 0.080(10) 0.020(5) 0.037(7) -0.007(5) 0.006(7) -0.008(6)
C29 0.052(8) 0.067(9) 0.047(8) -0.008(7) 0.008(7) -0.028(7)
C30 0.040(8) 0.072(10) 0.087(12) 0.004(9) 0.015(8) -0.016(8)
C31 0.042(9) 0.096(13) 0.156(17) 0.020(13) 0.028(11) -0.018(10)
C32 0.052(10) 0.102(13) 0.153(17) 0.038(13) 0.030(11) 0.004(10)
C33 0.062(10) 0.067(10) 0.114(14) 0.014(10) 0.025(10) -0.006(9)
C34 0.051(7) 0.013(4) 0.044(7) -0.003(4) -0.005(6) -0.004(5)
C35 0.074(11) 0.045(8) 0.073(10) 0.001(7) -0.010(9) -0.024(8)
C36 0.082(11) 0.035(7) 0.074(10) -0.004(7) -0.015(9) -0.029(8)
C37 0.076(10) 0.022(6) 0.077(10) -0.003(7) 0.012(8) -0.014(7)
C38 0.080(10) 0.026(6) 0.073(9) 0.012(6) 0.017(9) -0.002(7)
C39 0.053(8) 0.033(6) 0.060(8) 0.013(6) -0.009(7) 0.008(6)
C40 0.040(6) 0.012(4) 0.034(6) 0.008(4) 0.012(5) -0.006(5)
C41 0.058(8) 0.028(6) 0.024(6) 0.001(5) 0.011(5) -0.009(6)
C42 0.029(6) 0.034(6) 0.014(5) 0.001(4) -0.001(4) -0.008(5)
C43 0.042(7) 0.033(6) 0.046(7) 0.014(6) -0.004(6) -0.002(6)
C44 0.095(12) 0.044(7) 0.047(8) 0.001(7) 0.002(8) -0.023(8)
C45 0.085(11) 0.042(7) 0.069(10) -0.004(7) -0.005(9) -0.031(8)
C46 0.098(13) 0.057(9) 0.065(10) 0.004(8) -0.006(10) -0.022(9)
C47 0.067(10) 0.054(8) 0.053(8) 0.022(7) 0.002(8) -0.014(8)
C48 0.041(7) 0.049(7) 0.052(8) 0.006(6) -0.001(6) -0.001(6)
C49 0.011(5) 0.035(6) 0.041(6) -0.012(5) 0.001(5) 0.004(5)
O1 0.052(5) 0.020(3) 0.013(3) -0.002(3) 0.001(3) -0.005(4)
O2 0.024(4) 0.026(4) 0.029(4) -0.003(3) -0.007(3) -0.006(3)
O3 0.037(5) 0.057(5) 0.028(4) 0.010(4) -0.010(4) -0.009(4)
O4 0.047(6) 0.054(6) 0.046(5) -0.007(4) 0.000(5) -0.021(5)
P1 0.0355(16) 0.0235(13) 0.0170(13) 0.0029(11) -0.0047(12) -0.0055(12)
P2 0.0389(17) 0.0224(13) 0.0255(15) -0.0009(11) 0.0068(12) -0.0072(13)
P3 0.0434(18) 0.0259(13) 0.0210(13) -0.0025(11) -0.0051(13) 0.0033(14)
P4 0.0364(16) 0.0230(13) 0.0203(14) 0.0036(11) -0.0025(12) -0.0031(13)
Ru1 0.0408(5) 0.0213(4) 0.0158(4) -0.0001(3) -0.0015(4) -0.0057(4)
C50 0.037(7) 0.038(6) 0.030(6) 0.008(5) -0.013(5) -0.001(5)
C51 0.055(8) 0.048(7) 0.030(7) 0.003(6) -0.004(6) -0.008(7)
C52 0.038(7) 0.067(9) 0.051(8) 0.021(7) -0.015(6) -0.018(7)
C53 0.029(7) 0.065(9) 0.067(9) -0.005(8) -0.001(7) -0.006(7)
C54 0.060(10) 0.093(11) 0.063(10) -0.032(9) 0.017(8) -0.041(9)
C55 0.060(10) 0.100(12) 0.056(9) -0.018(9) -0.003(8) -0.040(9)
C56 0.037(7) 0.033(6) 0.057(8) -0.004(6) 0.005(6) 0.001(6)
C57 0.132(15) 0.027(7) 0.099(12) -0.014(7) 0.037(12) -0.021(9)
C58 0.118(14) 0.053(9) 0.105(13) -0.011(9) 0.042(12) -0.047(10)
C59 0.077(11) 0.029(7) 0.123(15) -0.020(8) -0.008(11) -0.008(8)
C60 0.112(15) 0.048(9) 0.130(15) -0.043(10) -0.007(14) 0.002(11)
C61 0.068(10) 0.054(8) 0.101(12) -0.036(9) -0.009(9) 0.000(8)
C62 0.051(7) 0.012(4) 0.030(5) 0.001(4) -0.009(5) -0.002(5)
C63 0.046(7) 0.025(5) 0.017(5) -0.001(4) 0.001(5) -0.011(5)
C64 0.067(9) 0.034(6) 0.043(7) 0.011(5) -0.018(7) -0.005(7)
C65 0.069(9) 0.038(6) 0.031(6) 0.007(5) -0.008(7) -0.016(7)
C66 0.035(6) 0.043(6) 0.024(6) 0.003(5) -0.001(5) -0.019(6)
C67 0.044(7) 0.032(5) 0.020(5) 0.008(5) 0.001(5) -0.014(6)
C68 0.059(8) 0.051(7) 0.023(6) 0.006(5) -0.002(6) 0.005(7)
C69 0.051(7) 0.033(6) 0.035(6) 0.001(5) 0.005(6) 0.010(6)
C70 0.064(9) 0.048(7) 0.026(6) -0.001(6) 0.005(6) 0.007(7)
C71 0.045(8) 0.049(7) 0.041(7) -0.005(6) 0.004(6) 0.006(6)
C72 0.046(7) 0.041(6) 0.029(6) 0.002(5) 0.001(5) -0.009(6)
C73 0.027(6) 0.020(5) 0.032(6) 0.000(4) 0.004(5) 0.006(4)
C74 0.037(6) 0.032(6) 0.016(5) 0.004(4) 0.002(5) 0.010(5)
C75 0.081(13) 0.155(18) 0.055(11) 0.048(12) 0.038(10) 0.024(13)
C76 0.146(18) 0.065(9) 0.050(9) -0.042(8) -0.046(11) 0.040(11)
C77 0.020(5) 0.031(5) 0.030(6) -0.001(5) -0.014(5) -0.003(4)
C78 0.021(6) 0.037(6) 0.044(7) -0.009(5) -0.002(5) -0.010(5)
C79 0.040(7) 0.030(6) 0.057(8) 0.003(6) -0.005(6) 0.001(6)
C80 0.037(7) 0.040(6) 0.058(8) 0.019(6) -0.008(6) -0.006(6)
C81 0.050(8) 0.044(7) 0.032(6) 0.007(5) -0.003(6) -0.011(6)
C82 0.026(6) 0.030(5) 0.027(5) 0.006(4) 0.003(5) -0.004(5)
C83 0.028(6) 0.020(5) 0.025(5) -0.008(4) 0.002(4) -0.003(4)
C84 0.043(7) 0.029(6) 0.035(6) -0.003(5) 0.004(5) 0.003(5)
C85 0.043(7) 0.054(7) 0.035(7) -0.010(6) -0.009(6) 0.008(7)
C86 0.041(7) 0.037(7) 0.066(9) -0.017(6) -0.020(7) 0.012(6)
C87 0.042(8) 0.039(7) 0.079(10) 0.005(7) -0.002(7) 0.002(6)
C88 0.033(7) 0.040(7) 0.067(9) 0.001(6) -0.007(6) -0.006(6)
C89 0.028(6) 0.024(5) 0.051(7) 0.000(5) -0.011(5) 0.002(5)
C90 0.049(7) 0.029(6) 0.022(6) 0.000(5) -0.013(5) 0.002(6)
C91 0.012(5) 0.040(6) 0.013(5) -0.009(4) -0.010(4) 0.003(5)
C92 0.046(8) 0.026(6) 0.067(9) -0.006(6) -0.001(7) 0.000(6)
C93 0.084(11) 0.038(7) 0.089(12) -0.002(8) 0.013(10) -0.016(8)
C94 0.097(14) 0.045(8) 0.126(15) -0.003(10) 0.026(12) -0.031(9)
C95 0.066(11) 0.054(9) 0.151(17) -0.014(11) 0.000(12) -0.038(9)
C96 0.070(11) 0.084(12) 0.106(14) -0.025(11) -0.008(11) -0.023(10)
C97 0.050(9) 0.057(9) 0.093(12) 0.001(8) -0.027(9) -0.021(8)
C98 0.028(6) 0.032(6) 0.026(6) 0.006(4) 0.009(5) 0.004(5)
O5 0.055(5) 0.029(4) 0.016(4) 0.000(3) -0.006(3) 0.015(4)
O6 0.017(4) 0.031(4) 0.032(4) -0.002(3) -0.004(3) -0.004(3)
O7 0.050(5) 0.055(5) 0.021(4) -0.005(4) 0.010(4) -0.003(4)
O8 0.036(5) 0.043(5) 0.052(6) -0.002(4) 0.008(4) -0.003(4)
Ru2 0.0387(5) 0.0255(4) 0.0140(4) 0.0004(3) -0.0017(4) -0.0005(4)

loop_
_atom_type_symbol
_atom_type_description
_atom_type_scat_dispersion_real
_atom_type_scat_dispersion_imag
_atom_type_scat_source
C C 0.0033 0.0016 'International Tables Vol C Tables 4.2.6.8 and 6.1.1.4'
H H 0.0000 0.0000 'International Tables Vol C Tables 4.2.6.8 and 6.1.1.4'
O O 0.0106 0.0060 'International Tables Vol C Tables 4.2.6.8 and 6.1.1.4'
P P 0.1023 0.0942 'International Tables Vol C Tables 4.2.6.8 and 6.1.1.4'
Ru Ru -1.2594 0.8363 'International Tables Vol C Tables 4.2.6.8 and 6.1.1.4'

loop_
_geom_angle_atom_site_label_1
_geom_angle_atom_site_label_2
_geom_angle_atom_site_label_3
_geom_angle
C2 C1 C6 120.0
C2 C1 P1 117.8(4)
C6 C1 P1 122.1(4)
C1 C2 C3 120.0
C1 C2 H2 120.0
C3 C2 H2 120.0
C2 C3 C4 120.0
C2 C3 H3 120.0
C4 C3 H3 120.0
C3 C4 C5 120.0
C3 C4 H4 120.0
C5 C4 H4 120.0
C6 C5 C4 120.0
C6 C5 H5 120.0
C4 C5 H5 120.0
C5 C6 C1 120.0
C5 C6 H6 120.0
C1 C6 H6 120.0
C8 C7 C12 120.0
C8 C7 P1 121.0(4)
C12 C7 P1 119.0(4)
C7 C8 C9 120.0
C7 C8 H8 120.0
C9 C8 H8 120.0
C10 C9 C8 120.0
C10 C9 H9 120.0
C8 C9 H9 120.0
C11 C10 C9 120.0
C11 C10 H10 120.0
C9 C10 H10 120.0
C12 C11 C10 120.0
C12 C11 H11 120.0
C10 C11 H11 120.0
C11 C12 C7 120.0
C11 C12 H12 120.0
C7 C12 H12 120.0
C18 C13 O1 122.9(10)
C18 C13 C14 122.1(10)
O1 C13 C14 114.9(8)
C15 C14 C13 119.3(9)
C15 C14 P1 120.2(9)
C13 C14 P1 120.4(7)
C16 C15 C14 118.3(11)
C16 C15 H15 120.8
C14 C15 H15 120.8
C17 C16 C15 121.7(12)
C17 C16 H16 119.1
C15 C16 H16 119.1
C16 C17 C18 120.6(11)
C16 C17 H17 119.7
C18 C17 H17 119.7
C13 C18 C17 117.8(12)
C13 C18 C19 121.7(11)
C17 C18 C19 120.4(11)
C18 C19 C20 109.9(10)
C18 C19 C26 108.1(12)
C20 C19 C26 109.5(10)
C18 C19 C27 110.2(10)
C20 C19 C27 110.4(11)
C26 C19 C27 108.5(10)
C25 C20 C21 117.2(12)
C25 C20 C19 122.3(11)
C21 C20 C19 120.5(10)
C22 C21 C20 121.5(11)
C22 C21 H21 119.2
C20 C21 H21 119.2
C21 C22 C23 121.3(12)
C21 C22 H22 119.3
C23 C22 H22 119.3
C22 C23 C24 117.5(12)
C22 C23 H23 121.3
C24 C23 H23 121.3
C25 C24 C23 119.5(10)
C25 C24 P2 122.7(8)
C23 C24 P2 117.7(9)
C20 C25 C24 122.7(11)
C20 C25 O1 122.6(11)
C24 C25 O1 114.6(10)
C19 C26 H26A 109.5
C19 C26 H26B 109.5
H26A C26 H26B 109.5
C19 C26 H26C 109.5
H26A C26 H26C 109.5
H26B C26 H26C 109.5
C19 C27 H27A 109.5
C19 C27 H27B 109.5
H27A C27 H27B 109.5
C19 C27 H27C 109.5
H27A C27 H27C 109.5
H27B C27 H27C 109.5
C29 C28 C33 120.0
C29 C28 P2 117.4(5)
C33 C28 P2 122.5(5)
C28 C29 C30 120.0
C28 C29 H29 120.0
C30 C29 H29 120.0
C31 C30 C29 120.0
C31 C30 H30 120.0
C29 C30 H30 120.0
C30 C31 C32 120.0
C30 C31 H31 120.0
C32 C31 H31 120.0
C33 C32 C31 120.0
C33 C32 H32 120.0
C31 C32 H32 120.0
C32 C33 C28 120.0
C32 C33 H33 120.0
C28 C33 H33 120.0
C35 C34 C39 120.0
C35 C34 P2 123.4(5)
C39 C34 P2 116.6(4)
C36 C35 C34 120.0
C36 C35 H35 120.0
C34 C35 H35 120.0
C35 C36 C37 120.0
C35 C36 H36 120.0
C37 C36 H36 120.0
C38 C37 C36 120.0
C38 C37 H37 120.0
C36 C37 H37 120.0
C37 C38 C39 120.0
C37 C38 H38 120.0
C39 C38 H38 120.0
C38 C39 C34 120.0
C38 C39 H39 120.0
C34 C39 H39 120.0
O2 C40 C41 120.4(10)
O2 C40 C43 118.6(10)
C41 C40 C43 120.9(9)
C40 C41 C42 117.6(10)
C40 C41 H41 121.2
C42 C41 H41 121.2
O3 C42 C41 122.6(10)
O3 C42 Ru1 129.0(8)
C41 C42 Ru1 108.4(7)
C44 C43 C48 120.0
C44 C43 C40 119.8(7)
C48 C43 C40 120.1(7)
C45 C44 C43 120.0
C45 C44 H44 120.0
C43 C44 H44 120.0
C44 C45 C46 120.0
C44 C45 H45 120.0
C46 C45 H45 120.0
C47 C46 C45 120.0
C47 C46 H46 120.0
C45 C46 H46 120.0
C46 C47 C48 120.0
C46 C47 H47 120.0
C48 C47 H47 120.0
C47 C48 C43 120.0
C47 C48 H48 120.0
C43 C48 H48 120.0
O4 C49 Ru1 172.3(11)
C13 O1 C25 116.6(8)
C13 O1 Ru1 119.8(6)
C25 O1 Ru1 119.5(7)
C40 O2 Ru1 110.8(7)
C1 P1 C7 104.3(4)
C1 P1 C14 103.3(5)
C7 P1 C14 106.2(4)
C1 P1 Ru1 114.7(3)
C7 P1 Ru1 124.3(3)
C14 P1 Ru1 101.8(4)
C28 P2 C34 105.0(4)
C28 P2 C24 103.1(6)
C34 P2 C24 105.5(4)
C28 P2 Ru1 122.6(3)
C34 P2 Ru1 117.0(3)
C24 P2 Ru1 101.5(4)
C50 P3 C56 107.6(5)
C50 P3 C63 105.8(5)
C56 P3 C63 103.3(5)
C50 P3 Ru2 120.5(3)
C56 P3 Ru2 115.3(4)
C63 P3 Ru2 102.4(4)
C77 P4 C83 103.3(3)
C77 P4 C73 107.4(4)
C83 P4 C73 102.2(4)
C77 P4 Ru2 119.1(3)
C83 P4 Ru2 121.3(3)
C73 P4 Ru2 101.6(3)
C49 Ru1 C42 92.6(5)
C49 Ru1 O2 174.1(4)
C42 Ru1 O2 82.7(4)
C49 Ru1 P2 91.6(3)
C42 Ru1 P2 103.0(3)
O2 Ru1 P2 85.9(2)
C49 Ru1 P1 94.8(3)
C42 Ru1 P1 95.7(3)
O2 Ru1 P1 89.3(2)
P2 Ru1 P1 159.94(11)
C49 Ru1 O1 101.3(4)
C42 Ru1 O1 165.5(4)
O2 Ru1 O1 83.6(3)
P2 Ru1 O1 80.8(2)
P1 Ru1 O1 79.29(19)
C51 C50 C55 120.0
C51 C50 P3 124.7(5)
C55 C50 P3 115.3(5)
C50 C51 C52 120.0
C50 C51 H51 120.0
C52 C51 H51 120.0
C53 C52 C51 120.0
C53 C52 H52 120.0
C51 C52 H52 120.0
C52 C53 C54 120.0
C52 C53 H53 120.0
C54 C53 H53 120.0
C55 C54 C53 120.0
C55 C54 H54 120.0
C53 C54 H54 120.0
C54 C55 C50 120.0
C54 C55 H55 120.0
C50 C55 H55 120.0
C57 C56 C61 120.0
C57 C56 P3 121.9(6)
C61 C56 P3 117.9(6)
C58 C57 C56 120.0
C58 C57 H57 120.0
C56 C57 H57 120.0
C57 C58 C59 120.0
C57 C58 H58 120.0
C59 C58 H58 120.0
C60 C59 C58 120.0
C60 C59 H59 120.0
C58 C59 H59 120.0
C59 C60 C61 120.0
C59 C60 H60 120.0
C61 C60 H60 120.0
C60 C61 C56 120.0
C60 C61 H61 120.0
C56 C61 H61 120.0
C67 C62 C63 122.0(10)
C67 C62 O5 122.4(10)
C63 C62 O5 115.6(9)
C62 C63 C64 118.5(11)
C62 C63 P3 122.0(8)
C64 C63 P3 119.3(9)
C63 C64 C65 119.2(13)
C63 C64 H64 120.4
C65 C64 H64 120.4
C66 C65 C64 121.2(12)
C66 C65 H65 119.4
C64 C65 H65 119.4
C65 C66 C67 120.0(11)
C65 C66 H66 120.0
C67 C66 H66 120.0
C62 C67 C66 119.0(11)
C62 C67 C68 122.3(10)
C66 C67 C68 118.6(10)
C67 C68 C69 110.0(10)
C67 C68 C76 110.5(12)
C69 C68 C76 109.4(11)
C67 C68 C75 108.2(12)
C69 C68 C75 107.7(12)
C76 C68 C75 110.9(14)
C74 C69 C70 117.2(11)
C74 C69 C68 122.9(11)
C70 C69 C68 119.8(11)
C71 C70 C69 121.1(12)
C71 C70 H70 119.5
C69 C70 H70 119.5
C70 C71 C72 120.0(13)
C70 C71 H71 120.0
C72 C71 H71 120.0
C73 C72 C71 120.5(12)
C73 C72 H72 119.8
C71 C72 H72 119.8
C72 C73 C74 118.4(10)
C72 C73 P4 120.4(9)
C74 C73 P4 121.2(8)
C69 C74 C73 122.6(11)
C69 C74 O5 120.9(10)
C73 C74 O5 116.5(9)
C68 C75 H75A 109.5
C68 C75 H75B 109.5
H75A C75 H75B 109.5
C68 C75 H75C 109.5
H75A C75 H75C 109.5
H75B C75 H75C 109.5
C68 C76 H76A 109.5
C68 C76 H76B 109.5
H76A C76 H76B 109.5
C68 C76 H76C 109.5
H76A C76 H76C 109.5
H76B C76 H76C 109.5
C78 C77 C82 120.0
C78 C77 P4 124.9(4)
C82 C77 P4 113.9(4)
C79 C78 C77 120.0
C79 C78 H78 120.0
C77 C78 H78 120.0
C78 C79 C80 120.0
C78 C79 H79 120.0
C80 C79 H79 120.0
C81 C80 C79 120.0
C81 C80 H80 120.0
C79 C80 H80 120.0
C80 C81 C82 120.0
C80 C81 H81 120.0
C82 C81 H81 120.0
C81 C82 C77 120.0
C81 C82 H82 120.0
C77 C82 H82 120.0
C84 C83 C88 120.0
C84 C83 P4 120.4(4)
C88 C83 P4 119.4(4)
C83 C84 C85 120.0
C83 C84 H84 120.0
C85 C84 H84 120.0
C86 C85 C84 120.0
C86 C85 H85 120.0
C84 C85 H85 120.0
C85 C86 C87 120.0
C85 C86 H86 120.0
C87 C86 H86 120.0
C86 C87 C88 120.0
C86 C87 H87 120.0
C88 C87 H87 120.0
C87 C88 C83 120.0
C87 C88 H88 120.0
C83 C88 H88 120.0
O6 C89 C90 117.5(10)
O6 C89 C92 119.1(11)
C90 C89 C92 123.4(11)
C89 C90 C91 120.0(10)
C89 C90 H90 120.0
C91 C90 H90 120.0
O7 C91 C90 121.9(9)
O7 C91 Ru2 131.0(8)
C90 C91 Ru2 107.1(7)
C93 C92 C97 120.0
C93 C92 C89 120.0(8)
C97 C92 C89 119.8(8)
C94 C93 C92 120.0
C94 C93 H93 120.0
C92 C93 H93 120.0
C95 C94 C93 120.0
C95 C94 H94 120.0
C93 C94 H94 120.0
C94 C95 C96 120.0
C94 C95 H95 120.0
C96 C95 H95 120.0
C95 C96 C97 120.0
C95 C96 H96 120.0
C97 C96 H96 120.0
C96 C97 C92 120.0
C96 C97 H97 120.0
C92 C97 H97 120.0
O8 C98 Ru2 175.9(10)
C74 O5 C62 119.5(8)
C74 O5 Ru2 119.4(6)
C62 O5 Ru2 120.0(6)
C89 O6 Ru2 111.8(7)
C98 Ru2 C91 90.1(4)
C98 Ru2 O6 173.4(4)
C91 Ru2 O6 83.4(4)
C98 Ru2 P3 92.0(3)
C91 Ru2 P3 100.8(3)
O6 Ru2 P3 88.1(2)
C98 Ru2 O5 98.5(4)
C91 Ru2 O5 171.3(4)
O6 Ru2 O5 88.0(3)
P3 Ru2 O5 79.86(19)
C98 Ru2 P4 94.8(3)
C91 Ru2 P4 97.9(3)
O6 Ru2 P4 87.3(2)
P3 Ru2 P4 160.05(11)
O5 Ru2 P4 80.59(19)

loop_
_geom_bond_atom_site_label_1
_geom_bond_atom_site_label_2
_geom_bond_distance
C1 C2 1.3900
C1 C6 1.3900
C1 P1 1.815(6)
C2 C3 1.3900
C2 H2 0.9500
C3 C4 1.3900
C3 H3 0.9500
C4 C5 1.3900
C4 H4 0.9500
C5 C6 1.3900
C5 H5 0.9500
C6 H6 0.9500
C7 C8 1.3900
C7 C12 1.3900
C7 P1 1.832(5)
C8 C9 1.3900
C8 H8 0.9500
C9 C10 1.3900
C9 H9 0.9500
C10 C11 1.3900
C10 H10 0.9500
C11 C12 1.3900
C11 H11 0.9500
C12 H12 0.9500
C13 C18 1.366(15)
C13 O1 1.400(12)
C13 C14 1.404(15)
C14 C15 1.394(15)
C14 P1 1.855(10)
C15 C16 1.385(17)
C15 H15 0.9500
C16 C17 1.372(19)
C16 H16 0.9500
C17 C18 1.401(18)
C17 H17 0.9500
C18 C19 1.510(17)
C19 C20 1.518(18)
C19 C26 1.531(18)
C19 C27 1.537(16)
C20 C25 1.353(16)
C20 C21 1.413(17)
C21 C22 1.347(18)
C21 H21 0.9500
C22 C23 1.397(18)
C22 H22 0.9500
C23 C24 1.407(16)
C23 H23 0.9500
C24 C25 1.388(16)
C24 P2 1.866(11)
C25 O1 1.409(13)
C26 H26A 0.9800
C26 H26B 0.9800
C26 H26C 0.9800
C27 H27A 0.9800
C27 H27B 0.9800
C27 H27C 0.9800
C28 C29 1.3900
C28 C33 1.3900
C28 P2 1.816(8)
C29 C30 1.3900
C29 H29 0.9500
C30 C31 1.3900
C30 H30 0.9500
C31 C32 1.3900
C31 H31 0.9500
C32 C33 1.3900
C32 H32 0.9500
C33 H33 0.9500
C34 C35 1.3900
C34 C39 1.3900
C34 P2 1.834(6)
C35 C36 1.3900
C35 H35 0.9500
C36 C37 1.3900
C36 H36 0.9500
C37 C38 1.3900
C37 H37 0.9500
C38 C39 1.3900
C38 H38 0.9500
C39 H39 0.9500
C40 O2 1.288(13)
C40 C41 1.386(17)
C40 C43 1.491(12)
C41 C42 1.447(16)
C41 H41 0.9500
C42 O3 1.224(13)
C42 Ru1 2.021(10)
C43 C44 1.3900
C43 C48 1.3900
C44 C45 1.3900
C44 H44 0.9500
C45 C46 1.3900
C45 H45 0.9500
C46 C47 1.3900
C46 H46 0.9500
C47 C48 1.3900
C47 H47 0.9500
C48 H48 0.9500
C49 O4 1.123(13)
C49 Ru1 1.867(11)
O1 Ru1 2.325(7)
O2 Ru1 2.084(7)
P1 Ru1 2.308(3)
P2 Ru1 2.299(3)
P3 C50 1.821(7)
P3 C56 1.832(7)
P3 C63 1.836(11)
P3 Ru2 2.308(3)
P4 C77 1.818(6)
P4 C83 1.826(6)
P4 C73 1.857(11)
P4 Ru2 2.318(3)
C50 C51 1.3900
C50 C55 1.3900
C51 C52 1.3900
C51 H51 0.9500
C52 C53 1.3900
C52 H52 0.9500
C53 C54 1.3900
C53 H53 0.9500
C54 C55 1.3900
C54 H54 0.9500
C55 H55 0.9500
C56 C57 1.3900
C56 C61 1.3900
C57 C58 1.3900
C57 H57 0.9500
C58 C59 1.3900
C58 H58 0.9500
C59 C60 1.3900
C59 H59 0.9500
C60 C61 1.3900
C60 H60 0.9500
C61 H61 0.9500
C62 C67 1.371(15)
C62 C63 1.373(16)
C62 O5 1.401(12)
C63 C64 1.391(16)
C64 C65 1.399(19)
C64 H64 0.9500
C65 C66 1.342(19)
C65 H65 0.9500
C66 C67 1.393(16)
C66 H66 0.9500
C67 C68 1.508(18)
C68 C69 1.531(17)
C68 C76 1.54(2)
C68 C75 1.57(2)
C69 C74 1.376(16)
C69 C70 1.399(18)
C70 C71 1.375(18)
C70 H70 0.9500
C71 C72 1.382(18)
C71 H71 0.9500
C72 C73 1.376(16)
C72 H72 0.9500
C73 C74 1.394(15)
C74 O5 1.395(13)
C75 H75A 0.9800
C75 H75B 0.9800
C75 H75C 0.9800
C76 H76A 0.9800
C76 H76B 0.9800
C76 H76C 0.9800
C77 C78 1.3900
C77 C82 1.3900
C78 C79 1.3900
C78 H78 0.9500
C79 C80 1.3900
C79 H79 0.9500
C80 C81 1.3900
C80 H80 0.9500
C81 C82 1.3900
C81 H81 0.9500
C82 H82 0.9500
C83 C84 1.3900
C83 C88 1.3900
C84 C85 1.3900
C84 H84 0.9500
C85 C86 1.3900
C85 H85 0.9500
C86 C87 1.3900
C86 H86 0.9500
C87 C88 1.3900
C87 H87 0.9500
C88 H88 0.9500
C89 O6 1.330(14)
C89 C90 1.364(18)
C89 C92 1.478(13)
C90 C91 1.482(15)
C90 H90 0.9500
C91 O7 1.186(13)
C91 Ru2 2.012(9)
C92 C93 1.3900
C92 C97 1.3900
C93 C94 1.3900
C93 H93 0.9500
C94 C95 1.3900
C94 H94 0.9500
C95 C96 1.3900
C95 H95 0.9500
C96 C97 1.3900
C96 H96 0.9500
C97 H97 0.9500
C98 O8 1.103(13)
C98 Ru2 1.881(12)
O5 Ru2 2.315(7)
O6 Ru2 2.079(7)

loop_
_geom_torsion_atom_site_label_1
_geom_torsion_atom_site_label_2
_geom_torsion_atom_site_label_3
_geom_torsion_atom_site_label_4
_geom_torsion
C6 C1 C2 C3 0.0
P1 C1 C2 C3 176.3(6)
C1 C2 C3 C4 0.0
C2 C3 C4 C5 0.0
C3 C4 C5 C6 0.0
C4 C5 C6 C1 0.0
C2 C1 C6 C5 0.0
P1 C1 C6 C5 -176.1(6)
C12 C7 C8 C9 0.0
P1 C7 C8 C9 179.6(6)
C7 C8 C9 C10 0.0
C8 C9 C10 C11 0.0
C9 C10 C11 C12 0.0
C10 C11 C12 C7 0.0
C8 C7 C12 C11 0.0
P1 C7 C12 C11 -179.6(5)
C18 C13 C14 C15 3.0(18)
O1 C13 C14 C15 -176.3(10)
C18 C13 C14 P1 -174.0(9)
O1 C13 C14 P1 6.7(14)
C13 C14 C15 C16 -1.1(19)
P1 C14 C15 C16 176.0(11)
C14 C15 C16 C17 -1(2)
C15 C16 C17 C18 1(2)
O1 C13 C18 C17 176.5(11)
C14 C13 C18 C17 -2.7(18)
O1 C13 C18 C19 -4.8(18)
C14 C13 C18 C19 176.0(11)
C16 C17 C18 C13 0(2)
C16 C17 C18 C19 -178.2(13)
C13 C18 C19 C20 17.7(16)
C17 C18 C19 C20 -163.7(11)
C13 C18 C19 C26 -101.9(13)
C17 C18 C19 C26 76.8(14)
C13 C18 C19 C27 139.7(12)
C17 C18 C19 C27 -41.7(17)
C18 C19 C20 C25 -14.9(16)
C26 C19 C20 C25 103.7(13)
C27 C19 C20 C25 -136.8(12)
C18 C19 C20 C21 165.7(11)
C26 C19 C20 C21 -75.7(14)
C27 C19 C20 C21 43.8(14)
C25 C20 C21 C22 -2.7(17)
C19 C20 C21 C22 176.7(11)
C20 C21 C22 C23 4.0(19)
C21 C22 C23 C24 -4.5(18)
C22 C23 C24 C25 3.8(17)
C22 C23 C24 P2 179.6(9)
C21 C20 C25 C24 2.2(18)
C19 C20 C25 C24 -177.3(11)
C21 C20 C25 O1 178.5(10)
C19 C20 C25 O1 -1.0(18)
C23 C24 C25 C20 -2.8(19)
P2 C24 C25 C20 -178.4(9)
C23 C24 C25 O1 -179.4(10)
P2 C24 C25 O1 5.1(15)
C33 C28 C29 C30 0.0
P2 C28 C29 C30 -178.1(8)
C28 C29 C30 C31 0.0
C29 C30 C31 C32 0.0
C30 C31 C32 C33 0.0
C31 C32 C33 C28 0.0
C29 C28 C33 C32 0.0
P2 C28 C33 C32 178.0(8)
C39 C34 C35 C36 0.0
P2 C34 C35 C36 -179.9(8)
C34 C35 C36 C37 0.0
C35 C36 C37 C38 0.0
C36 C37 C38 C39 0.0
C37 C38 C39 C34 0.0
C35 C34 C39 C38 0.0
P2 C34 C39 C38 179.9(7)
O2 C40 C41 C42 0.3(17)
C43 C40 C41 C42 -176.2(10)
C40 C41 C42 O3 178.4(11)
C40 C41 C42 Ru1 -2.4(13)
O2 C40 C43 C44 -38.0(12)
C41 C40 C43 C44 138.6(10)
O2 C40 C43 C48 146.0(8)
C41 C40 C43 C48 -37.4(13)
C48 C43 C44 C45 0.0
C40 C43 C44 C45 -176.0(9)
C43 C44 C45 C46 0.0
C44 C45 C46 C47 0.0
C45 C46 C47 C48 0.0
C46 C47 C48 C43 0.0
C44 C43 C48 C47 0.0
C40 C43 C48 C47 176.0(9)
C18 C13 O1 C25 -12.6(15)
C14 C13 O1 C25 166.6(10)
C18 C13 O1 Ru1 -169.9(9)
C14 C13 O1 Ru1 9.4(12)
C20 C25 O1 C13 15.6(16)
C24 C25 O1 C13 -167.8(10)
C20 C25 O1 Ru1 172.9(9)
C24 C25 O1 Ru1 -10.5(13)
C41 C40 O2 Ru1 1.9(13)
C43 C40 O2 Ru1 178.5(7)
C2 C1 P1 C7 53.5(5)
C6 C1 P1 C7 -130.3(5)
C2 C1 P1 C14 164.4(5)
C6 C1 P1 C14 -19.4(6)
C2 C1 P1 Ru1 -85.7(4)
C6 C1 P1 Ru1 90.5(5)
C8 C7 P1 C1 35.3(5)
C12 C7 P1 C1 -145.1(5)
C8 C7 P1 C14 -73.4(6)
C12 C7 P1 C14 106.1(6)
C8 C7 P1 Ru1 169.3(3)
C12 C7 P1 Ru1 -11.1(5)
C15 C14 P1 C1 -75.7(10)
C13 C14 P1 C1 101.3(10)
C15 C14 P1 C7 33.7(11)
C13 C14 P1 C7 -149.2(9)
C15 C14 P1 Ru1 165.1(9)
C13 C14 P1 Ru1 -17.9(10)
C29 C28 P2 C34 -157.9(6)
C33 C28 P2 C34 24.1(7)
C29 C28 P2 C24 -47.7(7)
C33 C28 P2 C24 134.3(7)
C29 C28 P2 Ru1 65.4(7)
C33 C28 P2 Ru1 -112.6(6)
C35 C34 P2 C28 108.3(6)
C39 C34 P2 C28 -71.6(7)
C35 C34 P2 C24 -0.2(8)
C39 C34 P2 C24 179.9(6)
C35 C34 P2 Ru1 -112.1(5)
C39 C34 P2 Ru1 68.0(6)
C25 C24 P2 C28 130.0(11)
C23 C24 P2 C28 -45.6(10)
C25 C24 P2 C34 -120.2(11)
C23 C24 P2 C34 64.2(11)
C25 C24 P2 Ru1 2.3(11)
C23 C24 P2 Ru1 -173.3(9)
O4 C49 Ru1 C42 -37(8)
O4 C49 Ru1 O2 0(11)
O4 C49 Ru1 P2 66(8)
O4 C49 Ru1 P1 -133(8)
O4 C49 Ru1 O1 147(8)
O3 C42 Ru1 C49 -2.0(11)
C41 C42 Ru1 C49 178.9(8)
O3 C42 Ru1 O2 -178.3(11)
C41 C42 Ru1 O2 2.5(7)
O3 C42 Ru1 P2 -94.3(11)
C41 C42 Ru1 P2 86.6(8)
O3 C42 Ru1 P1 93.1(11)
C41 C42 Ru1 P1 -86.1(8)
O3 C42 Ru1 O1 161.8(10)
C41 C42 Ru1 O1 -17.4(19)
C40 O2 Ru1 C49 -41(4)
C40 O2 Ru1 C42 -2.5(7)
C40 O2 Ru1 P2 -106.2(7)
C40 O2 Ru1 P1 93.3(7)
C40 O2 Ru1 O1 172.6(7)
C28 P2 Ru1 C49 -17.8(5)
C34 P2 Ru1 C49 -149.8(5)
C24 P2 Ru1 C49 96.0(5)
C28 P2 Ru1 C42 75.2(5)
C34 P2 Ru1 C42 -56.8(5)
C24 P2 Ru1 C42 -170.9(5)
C28 P2 Ru1 O2 156.8(4)
C34 P2 Ru1 O2 24.8(4)
C24 P2 Ru1 O2 -89.4(5)
C28 P2 Ru1 P1 -126.5(5)
C34 P2 Ru1 P1 101.5(4)
C24 P2 Ru1 P1 -12.7(6)
C28 P2 Ru1 O1 -119.0(4)
C34 P2 Ru1 O1 109.0(4)
C24 P2 Ru1 O1 -5.2(5)
C1 P1 Ru1 C49 163.4(4)
C7 P1 Ru1 C49 33.4(5)
C14 P1 Ru1 C49 -85.9(5)
C1 P1 Ru1 C42 70.3(4)
C7 P1 Ru1 C42 -59.7(4)
C14 P1 Ru1 C42 -178.9(5)
C1 P1 Ru1 O2 -12.3(3)
C7 P1 Ru1 O2 -142.3(4)
C14 P1 Ru1 O2 98.4(4)
C1 P1 Ru1 P2 -88.5(4)
C7 P1 Ru1 P2 141.6(4)
C14 P1 Ru1 P2 22.3(5)
C1 P1 Ru1 O1 -96.0(3)
C7 P1 Ru1 O1 134.1(4)
C14 P1 Ru1 O1 14.8(4)
C13 O1 Ru1 C49 76.4(8)
C25 O1 Ru1 C49 -80.2(8)
C13 O1 Ru1 C42 -87.0(15)
C25 O1 Ru1 C42 116.3(15)
C13 O1 Ru1 O2 -106.9(7)
C25 O1 Ru1 O2 96.5(8)
C13 O1 Ru1 P2 166.3(7)
C25 O1 Ru1 P2 9.6(7)
C13 O1 Ru1 P1 -16.4(7)
C25 O1 Ru1 P1 -173.0(8)
C56 P3 C50 C51 111.9(6)
C63 P3 C50 C51 2.0(7)
Ru2 P3 C50 C51 -113.2(5)
C56 P3 C50 C55 -66.5(6)
C63 P3 C50 C55 -176.4(5)
Ru2 P3 C50 C55 68.4(5)
C55 C50 C51 C52 0.0
P3 C50 C51 C52 -178.3(7)
C50 C51 C52 C53 0.0
C51 C52 C53 C54 0.0
C52 C53 C54 C55 0.0
C53 C54 C55 C50 0.0
C51 C50 C55 C54 0.0
P3 C50 C55 C54 178.5(7)
C50 P3 C56 C57 -123.9(7)
C63 P3 C56 C57 -12.3(8)
Ru2 P3 C56 C57 98.5(7)
C50 P3 C56 C61 62.1(7)
C63 P3 C56 C61 173.7(7)
Ru2 P3 C56 C61 -75.5(7)
C61 C56 C57 C58 0.0
P3 C56 C57 C58 -173.9(8)
C56 C57 C58 C59 0.0
C57 C58 C59 C60 0.0
C58 C59 C60 C61 0.0
C59 C60 C61 C56 0.0
C57 C56 C61 C60 0.0
P3 C56 C61 C60 174.1(8)
C67 C62 C63 C64 2.3(18)
O5 C62 C63 C64 180.0(11)
C67 C62 C63 P3 -172.6(9)
O5 C62 C63 P3 5.0(15)
C50 P3 C63 C62 -131.6(10)
C56 P3 C63 C62 115.4(10)
Ru2 P3 C63 C62 -4.6(10)
C50 P3 C63 C64 53.5(11)
C56 P3 C63 C64 -59.5(11)
Ru2 P3 C63 C64 -179.5(10)
C62 C63 C64 C65 -0.2(19)
P3 C63 C64 C65 174.8(10)
C63 C64 C65 C66 0(2)
C64 C65 C66 C67 -3(2)
C63 C62 C67 C66 -4.4(18)
O5 C62 C67 C66 178.1(10)
C63 C62 C67 C68 180.0(11)
O5 C62 C67 C68 2.5(18)
C65 C66 C67 C62 4.5(17)
C65 C66 C67 C68 -179.8(12)
C62 C67 C68 C69 -12.7(17)
C66 C67 C68 C69 171.7(11)
C62 C67 C68 C76 108.3(14)
C66 C67 C68 C76 -67.3(15)
C62 C67 C68 C75 -130.1(13)
C66 C67 C68 C75 54.3(16)
C67 C68 C69 C74 15.3(18)
C76 C68 C69 C74 -106.3(16)
C75 C68 C69 C74 133.0(15)
C67 C68 C69 C70 -168.6(12)
C76 C68 C69 C70 69.7(17)
C75 C68 C69 C70 -50.9(18)
C74 C69 C70 C71 -3(2)
C68 C69 C70 C71 -179.3(13)
C69 C70 C71 C72 6(2)
C70 C71 C72 C73 -4(2)
C71 C72 C73 C74 -0.5(18)
C71 C72 C73 P4 -176.6(10)
C77 P4 C73 C72 -65.5(10)
C83 P4 C73 C72 42.7(10)
Ru2 P4 C73 C72 168.7(9)
C77 P4 C73 C74 118.4(9)
C83 P4 C73 C74 -133.3(9)
Ru2 P4 C73 C74 -7.3(10)
C70 C69 C74 C73 -1.8(19)
C68 C69 C74 C73 174.4(12)
C70 C69 C74 O5 176.3(11)
C68 C69 C74 O5 -7.6(19)
C72 C73 C74 C69 3.5(18)
P4 C73 C74 C69 179.6(10)
C72 C73 C74 O5 -174.6(10)
P4 C73 C74 O5 1.5(15)
C83 P4 C77 C78 -82.0(5)
C73 P4 C77 C78 25.5(6)
Ru2 P4 C77 C78 140.1(4)
C83 P4 C77 C82 85.6(5)
C73 P4 C77 C82 -166.9(5)
Ru2 P4 C77 C82 -52.4(4)
C82 C77 C78 C79 0.0
P4 C77 C78 C79 166.9(6)
C77 C78 C79 C80 0.0
C78 C79 C80 C81 0.0
C79 C80 C81 C82 0.0
C80 C81 C82 C77 0.0
C78 C77 C82 C81 0.0
P4 C77 C82 C81 -168.3(5)
C77 P4 C83 C84 -16.9(6)
C73 P4 C83 C84 -128.2(5)
Ru2 P4 C83 C84 119.9(4)
C77 P4 C83 C88 168.0(4)
C73 P4 C83 C88 56.6(5)
Ru2 P4 C83 C88 -55.3(5)
C88 C83 C84 C85 0.0
P4 C83 C84 C85 -175.1(6)
C83 C84 C85 C86 0.0
C84 C85 C86 C87 0.0
C85 C86 C87 C88 0.0
C86 C87 C88 C83 0.0
C84 C83 C88 C87 0.0
P4 C83 C88 C87 175.2(6)
O6 C89 C90 C91 4.3(16)
C92 C89 C90 C91 -174.4(9)
C89 C90 C91 O7 179.3(11)
C89 C90 C91 Ru2 -1.7(13)
O6 C89 C92 C93 24.1(13)
C90 C89 C92 C93 -157.1(10)
O6 C89 C92 C97 -150.3(9)
C90 C89 C92 C97 28.5(14)
C97 C92 C93 C94 0.0
C89 C92 C93 C94 -174.3(9)
C92 C93 C94 C95 0.0
C93 C94 C95 C96 0.0
C94 C95 C96 C97 0.0
C95 C96 C97 C92 0.0
C93 C92 C97 C96 0.0
C89 C92 C97 C96 174.3(9)
C69 C74 O5 C62 -4.5(16)
C73 C74 O5 C62 173.7(10)
C69 C74 O5 Ru2 -172.3(9)
C73 C74 O5 Ru2 5.9(13)
C67 C62 O5 C74 7.2(16)
C63 C62 O5 C74 -170.5(10)
C67 C62 O5 Ru2 174.9(9)
C63 C62 O5 Ru2 -2.8(13)
C90 C89 O6 Ru2 -4.5(12)
C92 C89 O6 Ru2 174.4(7)
O8 C98 Ru2 C91 5(14)
O8 C98 Ru2 O6 -5(17)
O8 C98 Ru2 P3 -95(14)
O8 C98 Ru2 O5 -176(100)
O8 C98 Ru2 P4 103(14)
O7 C91 Ru2 C98 -0.6(11)
C90 C91 Ru2 C98 -179.4(7)
O7 C91 Ru2 O6 178.2(11)
C90 C91 Ru2 O6 -0.5(7)
O7 C91 Ru2 P3 91.4(11)
C90 C91 Ru2 P3 -87.3(7)
O7 C91 Ru2 O5 -174.8(17)
C90 C91 Ru2 O5 6(3)
O7 C91 Ru2 P4 -95.5(11)
C90 C91 Ru2 P4 85.7(7)
C89 O6 Ru2 C98 13(4)
C89 O6 Ru2 C91 2.7(7)
C89 O6 Ru2 P3 103.9(7)
C89 O6 Ru2 O5 -176.2(7)
C89 O6 Ru2 P4 -95.5(7)
C50 P3 Ru2 C98 20.6(5)
C56 P3 Ru2 C98 152.3(5)
C63 P3 Ru2 C98 -96.4(5)
C50 P3 Ru2 C91 -69.9(5)
C56 P3 Ru2 C91 61.9(5)
C63 P3 Ru2 C91 173.2(5)
C50 P3 Ru2 O6 -152.9(4)
C56 P3 Ru2 O6 -21.1(4)
C63 P3 Ru2 O6 90.2(4)
C50 P3 Ru2 O5 118.9(4)
C56 P3 Ru2 O5 -109.3(4)
C63 P3 Ru2 O5 2.0(4)
C50 P3 Ru2 P4 130.6(4)
C56 P3 Ru2 P4 -97.7(5)
C63 P3 Ru2 P4 13.6(5)
C74 O5 Ru2 C98 -101.8(8)
C62 O5 Ru2 C98 90.5(8)
C74 O5 Ru2 C91 72(2)
C62 O5 Ru2 C91 -95(2)
C74 O5 Ru2 O6 79.2(8)
C62 O5 Ru2 O6 -88.5(8)
C74 O5 Ru2 P3 167.7(8)
C62 O5 Ru2 P3 0.0(8)
C74 O5 Ru2 P4 -8.3(7)
C62 O5 Ru2 P4 -176.0(8)
C77 P4 Ru2 C98 -12.9(4)
C83 P4 Ru2 C98 -143.1(4)
C73 P4 Ru2 C98 104.7(5)
C77 P4 Ru2 C91 77.8(4)
C83 P4 Ru2 C91 -52.4(4)
C73 P4 Ru2 C91 -164.6(5)
C77 P4 Ru2 O6 160.8(3)
C83 P4 Ru2 O6 30.6(4)
C73 P4 Ru2 O6 -81.6(4)
C77 P4 Ru2 P3 -122.4(4)
C83 P4 Ru2 P3 107.3(4)
C73 P4 Ru2 P3 -4.9(5)
C77 P4 Ru2 O5 -110.8(4)
C83 P4 Ru2 O5 119.0(4)
C73 P4 Ru2 O5 6.8(4)
